data_4350696
loop_
_publ_author_name
'Riener, Korbinian'
'Bitzer, Mario J.'
'P\"othig, Alexander'
'Raba, Andreas'
'Cokoja, Mirza'
'Herrmann, Wolfgang A.'
'K\"uhn, Fritz E'

_publ_section_title
;
 On the concept of hemilability: insights into a donor-functionalized
 iridium(I) NHC motif and its impact on reactivity.
;
_journal_issue 24
_journal_name_full 'Inorganic chemistry'
_journal_page_first 12767
_journal_page_last 12777
_journal_paper_doi 10.1021/ic5016324
_journal_volume 53
_journal_year 2014
_chemical_compound_source 'see text'
_chemical_formula_moiety 'C23 H26 Br Ir N4, C H2 Cl2'
_chemical_formula_sum 'C24 H28 Br Cl2 Ir N4'
_chemical_formula_weight 715.52
_space_group_IT_number 2
_space_group_name_Hall '-P 1'
_space_group_name_H-M_alt 'P -1'
_symmetry_cell_setting triclinic
_symmetry_Int_Tables_number 2
_symmetry_space_group_name_Hall '-P 1'
_symmetry_space_group_name_H-M 'P -1'
_atom_sites_solution_hydrogens geom
_atom_sites_solution_primary direct
_atom_sites_solution_secondary difmap
_cell_angle_alpha 87.854(3)
_cell_angle_beta 85.367(3)
_cell_angle_gamma 85.655(3)
_cell_formula_units_Z 2
_cell_length_a 8.6535(5)
_cell_length_b 9.2416(5)
_cell_length_c 15.4502(8)
_cell_measurement_reflns_used 9057
_cell_measurement_temperature 123
_cell_measurement_theta_max 25.3804
_cell_measurement_theta_min 2.2112
_cell_volume 1227.40(12)
_computing_cell_refinement 'SAINT (Bruker, 2008b)'
_computing_data_collection 'APEX II Control Software (Bruker, 2008a)'
_computing_data_reduction 'SAINT (Bruker, 2008b)'
_computing_molecular_graphics 'PLATON (Spek, 2011)'
_computing_publication_material 'PLATON (Spek, 2011), enCIFer (Allen, 2004)'
_computing_structure_refinement 'SHELXL97 (Sheldrick, 1997), SHELXLE (Huebschle, 2011)'
_computing_structure_solution 'SHELXS97 (Sheldrick, 1997)'
_diffrn_ambient_temperature 123
_diffrn_detector ' CCD plate '
_diffrn_detector_area_resol_mean 16
_diffrn_measured_fraction_theta_full 0.960
_diffrn_measured_fraction_theta_max 0.960
_diffrn_measurement_device ' \k-geometry diffractometer '
_diffrn_measurement_device_type ' Bruker APEX-II CCD '
_diffrn_measurement_method ' phi- and omega-rotation '
_diffrn_radiation_monochromator 'MONTEL optic'
_diffrn_radiation_probe x-ray
_diffrn_radiation_source 'rotating anode FR591'
_diffrn_radiation_type MoK\a
_diffrn_radiation_wavelength 0.71073
_diffrn_reflns_av_R_equivalents 0.0597
_diffrn_reflns_av_sigmaI/netI 0.0323
_diffrn_reflns_limit_h_max 10
_diffrn_reflns_limit_h_min -10
_diffrn_reflns_limit_k_max 11
_diffrn_reflns_limit_k_min -11
_diffrn_reflns_limit_l_max 18
_diffrn_reflns_limit_l_min -18
_diffrn_reflns_number 31558
_diffrn_reflns_reduction_process
;
;
_diffrn_reflns_theta_full 25.40
_diffrn_reflns_theta_max 25.40
_diffrn_reflns_theta_min 1.32
_exptl_absorpt_coefficient_mu 7.305
_exptl_absorpt_correction_T_max 0.370
_exptl_absorpt_correction_T_min 0.140
_exptl_absorpt_correction_type multi-scan
_exptl_absorpt_process_details 'SADABS, Bruker, 2008b'
_exptl_crystal_colour red
_exptl_crystal_density_diffrn 1.936
_exptl_crystal_density_method 'Not Measured'
_exptl_crystal_description block
_exptl_crystal_F_000 692
_exptl_crystal_size_max 0.440
_exptl_crystal_size_mid 0.280
_exptl_crystal_size_min 0.170
_refine_diff_density_max 1.461
_refine_diff_density_min -1.663
_refine_diff_density_rms 0.120
_refine_ls_extinction_method none
_refine_ls_goodness_of_fit_ref 1.061
_refine_ls_hydrogen_treatment constr
_refine_ls_matrix_type full
_refine_ls_number_parameters 291
_refine_ls_number_reflns 4353
_refine_ls_number_restraints 0
_refine_ls_restrained_S_all 1.061
_refine_ls_R_factor_all 0.0218
_refine_ls_R_factor_gt 0.0206
_refine_ls_shift/su_max 0.001
_refine_ls_shift/su_mean 0.000
_refine_ls_structure_factor_coef Fsqd
_refine_ls_weighting_details 'calc w=1/[\s^2^(Fo^2^)+(0.0272P)^2^+1.1208P] where P=(Fo^2^+2Fc^2^)/3'
_refine_ls_weighting_scheme calc
_refine_ls_wR_factor_gt 0.0521
_refine_ls_wR_factor_ref 0.0532
_reflns_number_gt 4176
_reflns_number_total 4353
_reflns_threshold_expression I>2\s(I)
_cod_data_source_file ic5016324_si_002.cif
_cod_data_source_block compound_8b
_cod_depositor_comments
;
The following automatic conversions were performed:

data item '_symmetry_cell_setting' value 'Triclinic' was changed to
'triclinic' in accordance with the
/home/saulius/struct/COD-crude-data/automatic-downloads/DataCite-retrospective/ACS/depositions/lib/dictionaries/cif_core.dic
dictionary named 'cif_core.dic' version 2.4.2 last updated on
2011-04-26.

Automatic conversion script
Id: cif_fix_values 6909 2019-04-08 15:41:33Z antanas 
;
_cod_database_code 4350696

loop_
_symmetry_equiv_pos_site_id
_symmetry_equiv_pos_as_xyz
1 x,y,z
2 -x,-y,-z

loop_
_atom_site_aniso_label
_atom_site_aniso_U_11
_atom_site_aniso_U_22
_atom_site_aniso_U_33
_atom_site_aniso_U_23
_atom_site_aniso_U_13
_atom_site_aniso_U_12
Ir1 0.0143(1) 0.0127(1) 0.0102(1) -0.0008(1) -0.0041(1) -0.0036(1)
Br1 0.0192(2) 0.0158(2) 0.0161(2) -0.0021(1) -0.0055(1) -0.0016(1)
N1 0.0130(14) 0.0173(13) 0.0127(13) -0.0021(10) -0.0031(11) -0.0020(10)
N2 0.0150(14) 0.0159(13) 0.0117(13) -0.0026(10) -0.0041(11) -0.0017(11)
N3 0.0173(15) 0.0144(13) 0.0148(13) -0.0002(10) -0.0041(11) -0.0025(11)
N4 0.0203(15) 0.0234(15) 0.0182(14) -0.0044(12) -0.0035(12) 0.0028(12)
C1 0.0222(18) 0.0093(15) 0.0116(15) -0.0033(12) -0.0016(13) 0.0034(12)
C2 0.0151(17) 0.0232(17) 0.0197(17) -0.0043(14) -0.0027(14) -0.0044(13)
C3 0.0137(17) 0.0218(17) 0.0212(17) -0.0046(13) -0.0075(14) -0.0030(13)
C4 0.0175(17) 0.0133(15) 0.0157(15) 0.0007(12) -0.0036(13) -0.0003(12)
C5 0.0224(18) 0.0182(16) 0.0162(16) -0.0021(13) -0.0072(14) -0.0017(13)
C6 0.029(2) 0.0266(18) 0.0112(15) -0.0009(13) -0.0061(14) -0.0023(15)
C7 0.027(2) 0.0295(19) 0.0131(16) 0.0017(14) -0.0011(14) -0.0054(15)
C8 0.0203(18) 0.0220(17) 0.0156(16) 0.0021(13) -0.0041(14) -0.0062(13)
C9 0.030(2) 0.044(2) 0.0167(17) -0.0094(15) -0.0050(15) -0.0129(17)
C10 0.0141(17) 0.0196(16) 0.0129(15) -0.0027(12) -0.0023(13) -0.0053(13)
C11 0.0193(17) 0.0169(16) 0.0169(16) 0.0003(13) -0.0001(14) -0.0050(13)
C12 0.027(2) 0.0221(18) 0.0180(17) 0.0045(14) -0.0052(15) -0.0054(15)
C13 0.033(2) 0.0270(19) 0.0133(16) -0.0019(14) -0.0001(15) -0.0098(15)
C14 0.028(2) 0.0272(19) 0.0206(17) -0.0096(14) 0.0008(15) 0.0016(15)
C15 0.037(2) 0.0163(17) 0.0242(18) 0.0007(14) -0.0016(17) 0.0045(15)
C16 0.0253(19) 0.0174(16) 0.0103(15) -0.0035(12) -0.0015(14) -0.0074(13)
C17 0.0216(18) 0.0215(17) 0.0149(16) -0.0077(13) -0.0014(14) -0.0056(14)
C18 0.033(2) 0.0164(17) 0.0241(18) -0.0070(14) -0.0033(16) -0.0021(14)
C19 0.031(2) 0.0145(16) 0.0279(19) 0.0022(14) -0.0087(16) -0.0039(14)
C20 0.0254(19) 0.0185(17) 0.0167(16) 0.0039(13) -0.0027(14) -0.0106(14)
C21 0.0212(18) 0.0167(16) 0.0159(16) 0.0005(13) 0.0016(14) -0.0081(13)
C22 0.0199(18) 0.0237(18) 0.0211(17) 0.0005(14) -0.0053(14) -0.0075(14)
C23 0.0238(19) 0.0218(17) 0.0158(16) -0.0002(13) -0.0078(14) -0.0062(14)
Cl1 0.0544(7) 0.0367(6) 0.0485(6) 0.0011(5) -0.0132(5) -0.0048(5)
Cl2 0.0487(7) 0.0497(6) 0.0402(6) -0.0052(5) 0.0101(5) 0.0123(5)
C24 0.038(2) 0.039(2) 0.042(2) 0.0135(19) -0.001(2) -0.0052(19)

loop_
_atom_site_label
_atom_site_type_symbol
_atom_site_thermal_displace_type
_atom_site_fract_x
_atom_site_fract_y
_atom_site_fract_z
_atom_site_occupancy
_atom_site_U_iso_or_equiv
_atom_site_calc_flag
_atom_site_refinement_flags
Ir1 Ir Uani 0.49336(1) 0.30791(1) 0.25190(1) 1.000 0.0121(1) d .
Br1 Br Uani 0.66254(4) 0.05064(3) 0.23905(2) 1.000 0.0167(1) d .
N1 N Uani 0.1679(3) 0.1886(3) 0.31517(16) 1.000 0.0141(8) d .
N2 N Uani 0.2360(3) 0.1869(3) 0.17784(16) 1.000 0.0140(8) d .
N3 N Uani 0.4652(3) 0.2686(3) 0.11973(17) 1.000 0.0153(8) d .
N4 N Uani 0.0786(3) 0.3000(3) 0.44487(17) 1.000 0.0207(8) d .
C1 C Uani 0.2886(4) 0.2204(3) 0.25701(19) 1.000 0.0145(9) d .
C2 C Uani 0.0439(4) 0.1420(3) 0.2743(2) 1.000 0.0190(10) d .
C3 C Uani 0.0851(4) 0.1411(3) 0.1887(2) 1.000 0.0184(10) d .
C4 C Uani 0.3369(4) 0.2043(3) 0.1026(2) 1.000 0.0155(9) d .
C5 C Uani 0.3124(4) 0.1573(3) 0.0197(2) 1.000 0.0186(10) d .
C6 C Uani 0.4301(4) 0.1794(4) -0.0450(2) 1.000 0.0220(10) d .
C7 C Uani 0.5621(4) 0.2441(4) -0.0277(2) 1.000 0.0231(11) d .
C8 C Uani 0.5771(4) 0.2865(3) 0.0554(2) 1.000 0.0190(10) d .
C9 C Uani 0.1714(5) 0.0845(4) -0.0024(2) 1.000 0.0293(11) d .
C10 C Uani 0.1651(4) 0.1899(3) 0.40856(19) 1.000 0.0152(9) d .
C11 C Uani 0.2426(4) 0.0759(3) 0.4526(2) 1.000 0.0176(9) d .
C12 C Uani 0.2308(4) 0.0836(4) 0.5425(2) 1.000 0.0221(11) d .
C13 C Uani 0.1441(4) 0.1972(4) 0.5826(2) 1.000 0.0241(11) d .
C14 C Uani 0.0691(4) 0.3025(4) 0.5318(2) 1.000 0.0254(11) d .
C15 C Uani 0.3303(5) -0.0476(4) 0.4063(2) 1.000 0.0262(11) d .
C16 C Uani 0.5246(4) 0.3276(3) 0.3858(2) 1.000 0.0173(10) d .
C17 C Uani 0.4135(4) 0.4411(3) 0.3589(2) 1.000 0.0190(10) d .
C18 C Uani 0.4532(5) 0.5992(3) 0.3506(2) 1.000 0.0243(11) d .
C19 C Uani 0.5165(5) 0.6412(4) 0.2583(2) 1.000 0.0241(11) d .
C20 C Uani 0.5911(4) 0.5108(3) 0.2094(2) 1.000 0.0198(10) d .
C21 C Uani 0.7113(4) 0.4176(3) 0.2410(2) 1.000 0.0178(10) d .
C22 C Uani 0.7733(4) 0.4378(4) 0.3283(2) 1.000 0.0211(10) d .
C23 C Uani 0.6893(4) 0.3515(4) 0.4023(2) 1.000 0.0199(10) d .
Cl1 Cl Uani -0.10260(15) 0.47758(12) 0.91801(7) 1.000 0.0460(4) d .
Cl2 Cl Uani -0.09022(14) 0.24795(12) 0.79251(7) 1.000 0.0477(4) d .
C24 C Uani -0.1165(5) 0.4385(4) 0.8086(3) 1.000 0.0400(12) d .
H2 H Uiso -0.05240 0.11560 0.30190 1.000 0.0230 c R
H3 H Uiso 0.02390 0.11450 0.14430 1.000 0.0220 c R
H6 H Uiso 0.41930 0.14940 -0.10220 1.000 0.0260 c R
H7 H Uiso 0.64160 0.25910 -0.07250 1.000 0.0280 c R
H8 H Uiso 0.66890 0.32950 0.06770 1.000 0.0230 c R
H9A H Uiso 0.18630 0.05300 -0.06250 1.000 0.0440 c R
H9B H Uiso 0.07950 0.15310 0.00420 1.000 0.0440 c R
H9C H Uiso 0.15660 0.00000 0.03680 1.000 0.0440 c R
H12 H Uiso 0.28270 0.01030 0.57650 1.000 0.0270 c R
H13 H Uiso 0.13610 0.20300 0.64410 1.000 0.0290 c R
H14 H Uiso 0.00820 0.37970 0.55970 1.000 0.0300 c R
H15A H Uiso 0.25990 -0.09590 0.37220 1.000 0.0400 c R
H15B H Uiso 0.37400 -0.11720 0.44890 1.000 0.0400 c R
H15C H Uiso 0.41470 -0.01070 0.36750 1.000 0.0400 c R
H16 H Uiso 0.47780 0.25030 0.42420 1.000 0.0210 c R
H17 H Uiso 0.30390 0.42760 0.38200 1.000 0.0230 c R
H18A H Uiso 0.53180 0.61540 0.39170 1.000 0.0290 c R
H18B H Uiso 0.35880 0.66270 0.36680 1.000 0.0290 c R
H19A H Uiso 0.43040 0.68700 0.22600 1.000 0.0290 c R
H19B H Uiso 0.59440 0.71350 0.26140 1.000 0.0290 c R
H20 H Uiso 0.60060 0.52680 0.14490 1.000 0.0240 c R
H21 H Uiso 0.79080 0.37930 0.19530 1.000 0.0210 c R
H22A H Uiso 0.76170 0.54220 0.34160 1.000 0.0250 c R
H22B H Uiso 0.88560 0.40660 0.32500 1.000 0.0250 c R
H23A H Uiso 0.74740 0.25610 0.41030 1.000 0.0240 c R
H23B H Uiso 0.68930 0.40430 0.45690 1.000 0.0240 c R
H24A H Uiso -0.03640 0.48830 0.77180 1.000 0.0480 c R
H24B H Uiso -0.21970 0.47580 0.79070 1.000 0.0480 c R

loop_
_atom_type_symbol
_atom_type_description
_atom_type_scat_dispersion_real
_atom_type_scat_dispersion_imag
_atom_type_scat_source
C C 0.0033 0.0016 ' International Tables Vol C Tables 4.2.6.8 and 6.1.1.4'
H H 0.0000 0.0000 ' International Tables Vol C Tables 4.2.6.8 and 6.1.1.4'
Br Br -0.2901 2.4595 ' International Tables Vol C Tables 4.2.6.8 and 6.1.1.4'
Cl Cl 0.1484 0.1585 ' International Tables Vol C Tables 4.2.6.8 and 6.1.1.4'
Ir Ir -1.4442 7.9887 ' International Tables Vol C Tables 4.2.6.8 and 6.1.1.4'
N N 0.0061 0.0033 ' International Tables Vol C Tables 4.2.6.8 and 6.1.1.4'

loop_
_geom_angle_atom_site_label_1
_geom_angle_atom_site_label_2
_geom_angle_atom_site_label_3
_geom_angle
_geom_angle_publ_flag
Br1 Ir1 N3 81.35(7) yes
Br1 Ir1 C1 94.47(8) yes
Br1 Ir1 C16 94.21(8) yes
Br1 Ir1 C17 133.26(8) yes
Br1 Ir1 C20 121.66(9) yes
Br1 Ir1 C21 88.90(8) yes
N3 Ir1 C1 76.65(11) yes
N3 Ir1 C16 175.08(11) yes
N3 Ir1 C17 144.49(11) yes
N3 Ir1 C20 88.33(11) yes
N3 Ir1 C21 101.58(11) yes
C1 Ir1 C16 101.70(12) yes
C1 Ir1 C17 90.68(12) yes
C1 Ir1 C20 138.41(12) yes
C1 Ir1 C21 175.88(11) yes
C16 Ir1 C17 39.53(12) yes
C16 Ir1 C20 95.85(11) yes
C16 Ir1 C21 80.37(12) yes
C17 Ir1 C20 79.40(11) yes
C17 Ir1 C21 88.72(12) yes
C20 Ir1 C21 37.51(12) yes
C1 N1 C2 111.8(3) yes
C1 N1 C10 126.9(3) yes
C2 N1 C10 121.2(3) yes
C1 N2 C3 111.3(3) yes
C1 N2 C4 117.7(3) yes
C3 N2 C4 131.1(3) yes
Ir1 N3 C4 117.2(2) yes
Ir1 N3 C8 123.2(2) yes
C4 N3 C8 119.0(3) yes
C10 N4 C14 116.6(3) yes
Ir1 C1 N1 140.4(2) yes
Ir1 C1 N2 116.4(2) yes
N1 C1 N2 102.9(3) yes
N1 C2 C3 107.6(3) yes
N2 C3 C2 106.4(3) yes
N2 C4 N3 111.7(3) yes
N2 C4 C5 125.3(3) yes
N3 C4 C5 123.0(3) yes
C4 C5 C6 116.1(3) no
C4 C5 C9 124.9(3) no
C6 C5 C9 119.1(3) no
C5 C6 C7 121.2(3) no
C6 C7 C8 119.0(3) no
N3 C8 C7 121.7(3) yes
N1 C10 N4 114.8(3) yes
N1 C10 C11 119.1(3) yes
N4 C10 C11 126.0(3) yes
C10 C11 C12 115.5(3) no
C10 C11 C15 122.2(3) no
C12 C11 C15 122.3(3) no
C11 C12 C13 120.3(3) no
C12 C13 C14 118.9(3) no
N4 C14 C13 122.7(3) yes
Ir1 C16 C17 70.70(17) yes
Ir1 C16 C23 112.9(2) yes
C17 C16 C23 123.9(3) no
Ir1 C17 C16 69.77(17) yes
Ir1 C17 C18 116.3(2) yes
C16 C17 C18 121.5(3) no
C17 C18 C19 112.2(3) no
C18 C19 C20 112.1(3) no
Ir1 C20 C19 113.4(2) yes
Ir1 C20 C21 72.28(17) yes
C19 C20 C21 123.1(3) no
Ir1 C21 C20 70.21(19) yes
Ir1 C21 C22 112.8(2) yes
C20 C21 C22 122.1(3) no
C21 C22 C23 112.7(3) no
C16 C23 C22 113.0(3) no
N1 C2 H2 126.00 no
C3 C2 H2 126.00 no
N2 C3 H3 127.00 no
C2 C3 H3 127.00 no
C5 C6 H6 119.00 no
C7 C6 H6 119.00 no
C6 C7 H7 120.00 no
C8 C7 H7 120.00 no
N3 C8 H8 119.00 no
C7 C8 H8 119.00 no
C5 C9 H9A 109.00 no
C5 C9 H9B 109.00 no
C5 C9 H9C 109.00 no
H9A C9 H9B 110.00 no
H9A C9 H9C 109.00 no
H9B C9 H9C 109.00 no
C11 C12 H12 120.00 no
C13 C12 H12 120.00 no
C12 C13 H13 121.00 no
C14 C13 H13 121.00 no
N4 C14 H14 119.00 no
C13 C14 H14 119.00 no
C11 C15 H15A 110.00 no
C11 C15 H15B 109.00 no
C11 C15 H15C 109.00 no
H15A C15 H15B 109.00 no
H15A C15 H15C 109.00 no
H15B C15 H15C 109.00 no
Ir1 C16 H16 114.00 no
C17 C16 H16 114.00 no
C23 C16 H16 114.00 no
Ir1 C17 H17 114.00 no
C16 C17 H17 114.00 no
C18 C17 H17 114.00 no
C17 C18 H18A 109.00 no
C17 C18 H18B 109.00 no
C19 C18 H18A 109.00 no
C19 C18 H18B 109.00 no
H18A C18 H18B 108.00 no
C18 C19 H19A 109.00 no
C18 C19 H19B 109.00 no
C20 C19 H19A 109.00 no
C20 C19 H19B 109.00 no
H19A C19 H19B 108.00 no
Ir1 C20 H20 114.00 no
C19 C20 H20 114.00 no
C21 C20 H20 114.00 no
Ir1 C21 H21 115.00 no
C20 C21 H21 115.00 no
C22 C21 H21 115.00 no
C21 C22 H22A 109.00 no
C21 C22 H22B 109.00 no
C23 C22 H22A 109.00 no
C23 C22 H22B 109.00 no
H22A C22 H22B 108.00 no
C16 C23 H23A 109.00 no
C16 C23 H23B 109.00 no
C22 C23 H23A 109.00 no
C22 C23 H23B 109.00 no
H23A C23 H23B 108.00 no
Cl1 C24 Cl2 111.1(2) yes
Cl1 C24 H24A 109.00 no
Cl1 C24 H24B 109.00 no
Cl2 C24 H24A 109.00 no
Cl2 C24 H24B 109.00 no
H24A C24 H24B 108.00 no

loop_
_geom_bond_atom_site_label_1
_geom_bond_atom_site_label_2
_geom_bond_distance
_geom_bond_publ_flag
Ir1 Br1 2.7012(3) yes
Ir1 N3 2.124(3) yes
Ir1 C1 1.997(3) yes
Ir1 C16 2.124(3) yes
Ir1 C17 2.137(3) yes
Ir1 C20 2.173(3) yes
Ir1 C21 2.200(3) yes
Cl1 C24 1.757(5) yes
Cl2 C24 1.783(4) yes
N1 C2 1.391(4) yes
N1 C1 1.364(4) yes
N1 C10 1.442(4) yes
N2 C3 1.398(4) yes
N2 C4 1.408(4) yes
N2 C1 1.392(4) yes
N3 C4 1.347(4) yes
N3 C8 1.345(4) yes
N4 C10 1.330(4) yes
N4 C14 1.340(4) yes
C2 C3 1.342(4) no
C4 C5 1.405(4) no
C5 C9 1.506(5) no
C5 C6 1.389(5) no
C6 C7 1.378(5) no
C7 C8 1.375(4) no
C10 C11 1.391(4) no
C11 C15 1.494(5) no
C11 C12 1.389(4) no
C12 C13 1.380(5) no
C13 C14 1.383(5) no
C16 C17 1.441(4) no
C16 C23 1.502(5) no
C17 C18 1.525(4) no
C18 C19 1.533(5) no
C19 C20 1.520(5) no
C20 C21 1.406(5) no
C21 C22 1.514(4) no
C22 C23 1.535(5) no
C2 H2 0.9500 no
C3 H3 0.9500 no
C6 H6 0.9500 no
C7 H7 0.9500 no
C8 H8 0.9500 no
C9 H9B 0.9800 no
C9 H9C 0.9800 no
C9 H9A 0.9800 no
C12 H12 0.9500 no
C13 H13 0.9500 no
C14 H14 0.9500 no
C15 H15C 0.9800 no
C15 H15B 0.9800 no
C15 H15A 0.9800 no
C16 H16 1.0000 no
C17 H17 1.0000 no
C18 H18A 0.9900 no
C18 H18B 0.9900 no
C19 H19A 0.9900 no
C19 H19B 0.9900 no
C20 H20 1.0000 no
C21 H21 1.0000 no
C22 H22A 0.9900 no
C22 H22B 0.9900 no
C23 H23B 0.9900 no
C23 H23A 0.9900 no
C24 H24A 0.9900 no
C24 H24B 0.9900 no

loop_
_geom_hbond_atom_site_label_D
_geom_hbond_atom_site_label_H
_geom_hbond_atom_site_label_A
_geom_hbond_distance_DH
_geom_hbond_distance_HA
_geom_hbond_distance_DA
_geom_hbond_angle_DHA
_geom_hbond_site_symmetry_A
_geom_hbond_publ_flag
C2 H2 Br1 0.9500 2.8400 3.556(3) 133.00 1_455 yes
C15 H15C Br1 0.9800 2.8800 3.845(4) 170.00 . yes
C17 H17 N4 1.0000 2.4700 3.418(4) 158.00 . yes

loop_
_geom_torsion_atom_site_label_1
_geom_torsion_atom_site_label_2
_geom_torsion_atom_site_label_3
_geom_torsion_atom_site_label_4
_geom_torsion
_geom_torsion_publ_flag
Br1 Ir1 N3 C4 94.7(2) no
Br1 Ir1 N3 C8 -76.1(2) no
C1 Ir1 N3 C4 -2.1(2) no
C1 Ir1 N3 C8 -172.9(3) no
C17 Ir1 N3 C4 -73.9(3) no
C17 Ir1 N3 C8 115.3(3) no
C20 Ir1 N3 C4 -142.9(2) no
C20 Ir1 N3 C8 46.3(3) no
C21 Ir1 N3 C4 -178.2(2) no
C21 Ir1 N3 C8 11.0(3) no
Br1 Ir1 C1 N1 104.5(3) no
Br1 Ir1 C1 N2 -82.1(2) no
N3 Ir1 C1 N1 -175.5(4) no
N3 Ir1 C1 N2 -2.0(2) no
C16 Ir1 C1 N1 9.3(4) no
C16 Ir1 C1 N2 -177.3(2) no
C17 Ir1 C1 N1 -29.0(4) no
C17 Ir1 C1 N2 144.5(2) no
C20 Ir1 C1 N1 -103.7(4) no
C20 Ir1 C1 N2 69.7(3) no
Br1 Ir1 C16 C17 -172.05(17) no
Br1 Ir1 C16 C23 68.3(2) no
C1 Ir1 C16 C17 -76.60(19) no
C1 Ir1 C16 C23 163.8(2) no
C17 Ir1 C16 C23 -119.6(3) no
C20 Ir1 C16 C17 65.5(2) no
C20 Ir1 C16 C23 -54.1(2) no
C21 Ir1 C16 C17 99.78(19) no
C21 Ir1 C16 C23 -19.8(2) no
Br1 Ir1 C17 C16 10.9(2) no
Br1 Ir1 C17 C18 126.9(2) no
N3 Ir1 C17 C16 175.33(19) no
N3 Ir1 C17 C18 -68.7(3) no
C1 Ir1 C17 C16 107.71(19) no
C1 Ir1 C17 C18 -136.3(3) no
C16 Ir1 C17 C18 116.0(3) no
C20 Ir1 C17 C16 -112.9(2) no
C20 Ir1 C17 C18 3.1(3) no
C21 Ir1 C17 C16 -76.36(19) no
C21 Ir1 C17 C18 39.7(3) no
Br1 Ir1 C20 C19 -151.9(2) no
Br1 Ir1 C20 C21 -32.8(2) no
N3 Ir1 C20 C19 129.3(2) no
N3 Ir1 C20 C21 -111.58(18) no
C1 Ir1 C20 C19 61.7(3) no
C1 Ir1 C20 C21 -179.19(18) no
C16 Ir1 C20 C19 -53.3(3) no
C16 Ir1 C20 C21 65.81(19) no
C17 Ir1 C20 C19 -17.2(2) no
C17 Ir1 C20 C21 101.92(19) no
C21 Ir1 C20 C19 -119.1(3) no
Br1 Ir1 C21 C20 152.53(17) no
Br1 Ir1 C21 C22 -90.1(2) no
N3 Ir1 C21 C20 71.59(19) no
N3 Ir1 C21 C22 -171.0(2) no
C16 Ir1 C21 C20 -113.01(19) no
C16 Ir1 C21 C22 4.4(2) no
C17 Ir1 C21 C20 -74.15(19) no
C17 Ir1 C21 C22 43.3(2) no
C20 Ir1 C21 C22 117.4(3) no
C2 N1 C1 Ir1 172.1(3) no
C2 N1 C1 N2 -1.9(3) no
C10 N1 C1 Ir1 -12.4(5) no
C10 N1 C1 N2 173.7(3) no
C1 N1 C2 C3 1.0(3) no
C10 N1 C2 C3 -174.8(3) no
C1 N1 C10 N4 107.4(4) no
C1 N1 C10 C11 -76.2(4) no
C2 N1 C10 N4 -77.5(4) no
C2 N1 C10 C11 98.9(4) no
C3 N2 C1 Ir1 -173.7(2) no
C3 N2 C1 N1 2.1(3) no
C4 N2 C1 Ir1 5.9(3) no
C4 N2 C1 N1 -178.4(3) no
C1 N2 C3 C2 -1.5(3) no
C4 N2 C3 C2 179.0(3) no
C1 N2 C4 N3 -7.3(4) no
C1 N2 C4 C5 170.7(3) no
C3 N2 C4 N3 172.1(3) no
C3 N2 C4 C5 -9.8(5) no
Ir1 N3 C4 N2 5.5(3) no
Ir1 N3 C4 C5 -172.6(2) no
C8 N3 C4 N2 176.7(3) no
C8 N3 C4 C5 -1.4(4) no
Ir1 N3 C8 C7 172.3(2) no
C4 N3 C8 C7 1.6(5) no
C14 N4 C10 N1 178.0(3) no
C14 N4 C10 C11 1.8(5) no
C10 N4 C14 C13 -0.1(5) no
N1 C2 C3 N2 0.3(3) no
N2 C4 C5 C6 -177.2(3) no
N2 C4 C5 C9 1.9(5) no
N3 C4 C5 C6 0.7(4) no
N3 C4 C5 C9 179.7(3) no
C4 C5 C6 C7 -0.2(5) no
C9 C5 C6 C7 -179.3(3) no
C5 C6 C7 C8 0.4(5) no
C6 C7 C8 N3 -1.1(5) no
N1 C10 C11 C12 -178.4(3) no
N1 C10 C11 C15 0.6(5) no
N4 C10 C11 C12 -2.4(5) no
N4 C10 C11 C15 176.6(3) no
C10 C11 C12 C13 1.3(5) no
C15 C11 C12 C13 -177.8(3) no
C11 C12 C13 C14 0.2(5) no
C12 C13 C14 N4 -0.9(5) no
Ir1 C16 C17 C18 -109.1(3) no
C23 C16 C17 Ir1 105.1(3) no
C23 C16 C17 C18 -4.0(5) no
Ir1 C16 C23 C22 32.2(3) no
C17 C16 C23 C22 -49.3(4) no
Ir1 C17 C18 C19 11.3(4) no
C16 C17 C18 C19 92.7(4) no
C17 C18 C19 C20 -25.4(5) no
C18 C19 C20 Ir1 28.3(4) no
C18 C19 C20 C21 -55.2(5) no
Ir1 C20 C21 C22 -105.1(3) no
C19 C20 C21 Ir1 106.8(3) no
C19 C20 C21 C22 1.7(5) no
Ir1 C21 C22 C23 11.4(3) no
C20 C21 C22 C23 91.6(4) no
C21 C22 C23 C16 -28.2(4) no
